data_7243074
loop_
_publ_author_name
'Liu, Yifei'
'Dong, Zhen'
'Yang, Rui'
'Li, Haiyan'
'Liu, Yaxin'
'Ye, Zhiwen'

_publ_section_title
;
 Imino-bridged N-rich energetic materials: C4H3N17 and their derivatives
 assembled from the powerful combination of four tetrazoles
;
_journal_issue 31
_journal_name_full CrystEngComm
_journal_page_first 5377
_journal_page_last 5384
_journal_paper_doi 10.1039/D1CE00674F
_journal_volume 23
_journal_year 2021
_chemical_formula_moiety 'C4 N17, H3 N O, 3(H4 N O), 2(H2 O)'
_chemical_formula_sum 'C4 H19 N21 O6'
_chemical_formula_weight 457.40
_space_group_crystal_system triclinic
_space_group_IT_number 2
_space_group_name_Hall '-P 1'
_space_group_name_H-M_alt 'P -1'
_atom_sites_solution_hydrogens mixed
_audit_creation_method SHELXL-2018/3
_audit_update_record
;
2020-12-22 deposited with the CCDC.	2021-06-16 downloaded from the CCDC.
;
_cell_angle_alpha 64.0290(10)
_cell_angle_beta 81.549(2)
_cell_angle_gamma 89.9050(10)
_cell_formula_units_Z 2
_cell_length_a 7.3804(3)
_cell_length_b 11.4595(5)
_cell_length_c 11.8445(5)
_cell_measurement_reflns_used 6373
_cell_measurement_temperature 296(2)
_cell_measurement_theta_max 27.47
_cell_measurement_theta_min 2.80
_cell_volume 888.60(7)
_computing_cell_refinement 'Bruker SAINT'
_computing_data_collection 'Bruker APEX3'
_computing_data_reduction 'Bruker SAINT'
_computing_molecular_graphics 'Bruker SHELXTL'
_computing_publication_material 'Bruker SHELXTL'
_computing_structure_refinement 'SHELXL-2018/3 (Sheldrick, 2018)'
_computing_structure_solution 'SHELXT 2014/5 (Sheldrick, 2014)'
_diffrn_ambient_temperature 296(2)
_diffrn_detector_area_resol_mean 10.42
_diffrn_measured_fraction_theta_full 0.983
_diffrn_measured_fraction_theta_max 0.979
_diffrn_measurement_device_type 'Bruker D8 QUEST PHOTON 100'
_diffrn_measurement_method '\f and \w scans'
_diffrn_radiation_type MoK\a
_diffrn_radiation_wavelength 0.71073
_diffrn_reflns_av_R_equivalents 0.0256
_diffrn_reflns_av_unetI/netI 0.0310
_diffrn_reflns_Laue_measured_fraction_full 0.983
_diffrn_reflns_Laue_measured_fraction_max 0.979
_diffrn_reflns_limit_h_max 9
_diffrn_reflns_limit_h_min -9
_diffrn_reflns_limit_k_max 14
_diffrn_reflns_limit_k_min -14
_diffrn_reflns_limit_l_max 15
_diffrn_reflns_limit_l_min -15
_diffrn_reflns_number 12135
_diffrn_reflns_point_group_measured_fraction_full 0.983
_diffrn_reflns_point_group_measured_fraction_max 0.979
_diffrn_reflns_theta_full 25.242
_diffrn_reflns_theta_max 27.539
_diffrn_reflns_theta_min 1.938
_diffrn_source.source 'Ius 2.0'
_diffrn_source.type microfocus

_exptl_absorpt_coefficient_mu 0.150
_exptl_absorpt_correction_T_max 0.7455
_exptl_absorpt_correction_T_min 0.7093
_exptl_absorpt_correction_type multi-scan
_exptl_absorpt_process_details sadabs
_exptl_crystal_colour colourless
_exptl_crystal_density_diffrn 1.710
_exptl_crystal_description block
_exptl_crystal_F_000 476
_exptl_crystal_size_max 0.150
_exptl_crystal_size_mid 0.120
_exptl_crystal_size_min 0.100
_refine_diff_density_max 0.271
_refine_diff_density_min -0.244
_refine_diff_density_rms 0.053
_refine_ls_extinction_method none
_refine_ls_goodness_of_fit_ref 1.049
_refine_ls_hydrogen_treatment constr
_refine_ls_matrix_type full
_refine_ls_number_parameters 285
_refine_ls_number_reflns 4023
_refine_ls_number_restraints 0
_refine_ls_restrained_S_all 1.049
_refine_ls_R_factor_all 0.0549
_refine_ls_R_factor_gt 0.0397
_refine_ls_shift/su_max 0.000
_refine_ls_shift/su_mean 0.000
_refine_ls_structure_factor_coef Fsqd
_refine_ls_weighting_details 'w=1/[\s^2^(Fo^2^)+(0.0543P)^2^+0.2487P] where P=(Fo^2^+2Fc^2^)/3'
_refine_ls_weighting_scheme calc
_refine_ls_wR_factor_gt 0.0978
_refine_ls_wR_factor_ref 0.1049
_reflns_Friedel_coverage 0.000
_reflns_number_gt 3230
_reflns_number_total 4023
_reflns_threshold_expression 'I > 2\s(I)'
_cod_data_source_file d1ce00674f2.cif
_cod_data_source_block LYF201221_1_a
_cod_depositor_comments 'Adding full bibliography for 7243073--7243078.cif.'
_cod_database_code 7243074
_shelx_shelxl_version_number 2018/3
_shelx_space_group_comment
;
The symmetry employed for this shelxl refinement is uniquely defined
by the following loop, which should always be used as a source of
symmetry information in preference to the above space-group names.
They are only intended as comments.
;
_shelx_estimated_absorpt_t_min 0.978
_shelx_estimated_absorpt_t_max 0.985

loop_
_space_group_symop_operation_xyz
'x, y, z'
'-x, -y, -z'

loop_
_atom_site_label
_atom_site_type_symbol
_atom_site_fract_x
_atom_site_fract_y
_atom_site_fract_z
_atom_site_U_iso_or_equiv
_atom_site_adp_type
_atom_site_occupancy
_atom_site_site_symmetry_order
_atom_site_calc_flag
_atom_site_refinement_flags_posn
_atom_site_refinement_flags_adp
_atom_site_refinement_flags_occupancy
_atom_site_disorder_assembly
_atom_site_disorder_group
C1 C 0.87936(19) 0.42996(13) 0.81583(13) 0.0176(3) Uani 1 1 d . . . . .
C2 C 0.99121(19) 0.65226(13) 0.78729(13) 0.0172(3) Uani 1 1 d . . . . .
C3 C 0.62965(19) 0.37031(14) 0.75552(13) 0.0183(3) Uani 1 1 d . . . . .
C4 C 0.39655(19) 0.50897(14) 0.62593(13) 0.0182(3) Uani 1 1 d . . . . .
N1 N 0.73623(16) 0.46607(11) 0.75378(11) 0.0195(3) Uani 1 1 d . . . . .
N2 N 0.94821(18) 0.31380(12) 0.87291(13) 0.0255(3) Uani 1 1 d . . . . .
N3 N 1.09876(18) 0.33381(12) 0.91817(13) 0.0270(3) Uani 1 1 d . . . . .
N4 N 1.12812(17) 0.45306(12) 0.89384(12) 0.0246(3) Uani 1 1 d . . . . .
N5 N 0.99083(16) 0.51729(11) 0.82949(11) 0.0186(3) Uani 1 1 d . . . . .
N6 N 1.13336(18) 0.72006(13) 0.79050(14) 0.0273(3) Uani 1 1 d . . . . .
N7 N 1.08236(18) 0.84333(13) 0.74314(14) 0.0301(3) Uani 1 1 d . . . . .
N8 N 0.91797(18) 0.84522(12) 0.71417(13) 0.0278(3) Uani 1 1 d . . . . .
N9 N 0.85467(17) 0.72372(12) 0.74098(13) 0.0244(3) Uani 1 1 d . . . . .
N10 N 0.63705(19) 0.24069(12) 0.81253(13) 0.0266(3) Uani 1 1 d . . . . .
N11 N 0.4953(2) 0.19100(13) 0.78145(14) 0.0307(3) Uani 1 1 d . . . . .
N12 N 0.40143(18) 0.27929(12) 0.71127(13) 0.0258(3) Uani 1 1 d . . . . .
N13 N 0.48113(16) 0.39489(11) 0.69336(11) 0.0187(3) Uani 1 1 d . . . . .
N14 N 0.24351(18) 0.50383(13) 0.58126(13) 0.0275(3) Uani 1 1 d . . . . .
N15 N 0.20528(18) 0.62906(14) 0.52470(13) 0.0295(3) Uani 1 1 d . . . . .
N16 N 0.32994(19) 0.70238(13) 0.53616(13) 0.0286(3) Uani 1 1 d . . . . .
N17 N 0.45610(18) 0.62764(12) 0.60155(13) 0.0255(3) Uani 1 1 d . . . . .
N18 N 0.30064(19) 0.92220(13) 0.91043(13) 0.0287(3) Uani 1 1 d . . . . .
H18A H 0.263959 0.868513 0.992247 0.043 Uiso 1 1 calc R U . . .
H18B H 0.213450 0.922051 0.865957 0.043 Uiso 1 1 calc R U . . .
H18C H 0.321996 1.002357 0.901746 0.043 Uiso 1 1 calc R U . . .
N19 N 0.47807(17) 0.62164(12) 0.85430(12) 0.0234(3) Uani 1 1 d . . . . .
H19A H 0.380681 0.658266 0.820160 0.035 Uiso 1 1 calc R U . . .
H19B H 0.469148 0.536959 0.875244 0.035 Uiso 1 1 calc R U . . .
H19C H 0.579708 0.658583 0.798154 0.035 Uiso 1 1 calc R U . . .
N20 N 0.15496(18) 0.28658(12) 0.51886(13) 0.0261(3) Uani 1 1 d . . . . .
H20A H 0.047188 0.321357 0.508029 0.039 Uiso 1 1 calc R U . . .
H20B H 0.231223 0.320375 0.444947 0.039 Uiso 1 1 calc R U . . .
H20C H 0.202248 0.303752 0.575328 0.039 Uiso 1 1 calc R U . . .
N21 N 0.68554(19) 1.02119(14) 0.56211(13) 0.0311(3) Uani 1 1 d . . . . .
H21A H 0.682067 1.104730 0.545445 0.047 Uiso 1 1 calc R U . . .
H21B H 0.711845 1.014573 0.489446 0.047 Uiso 1 1 calc R U . . .
H21C H 0.771462 0.985702 0.609996 0.047 Uiso 1 1 calc R U . . .
O1 O 0.46187(15) 0.88081(10) 0.86539(10) 0.0269(3) Uani 1 1 d . . . . .
O2 O 0.48545(18) 0.63923(11) 0.96417(10) 0.0338(3) Uani 1 1 d . . . . .
H2 H 0.477211 0.729972 0.933384 0.051 Uiso 1 1 d R U . . .
O3 O 0.1301(2) 0.15145(11) 0.56339(12) 0.0447(4) Uani 1 1 d . . . . .
H3 H 0.096965 0.117054 0.640721 0.067 Uiso 1 1 calc R U . . .
O4 O 0.51434(18) 0.95595(15) 0.62733(12) 0.0474(4) Uani 1 1 d . . . . .
H4 H 0.506206 0.934410 0.715975 0.071 Uiso 1 1 d R U . . .
O5 O 0.75902(16) 0.91868(11) 0.95662(11) 0.0332(3) Uani 1 1 d . . . . .
H5A H 0.801942 0.837123 0.982856 0.050 Uiso 1 1 d R U . . .
H5B H 0.658843 0.900822 0.936056 0.050 Uiso 1 1 d R U . . .
O6 O 1.01739(18) 0.10081(12) 0.79825(12) 0.0387(3) Uani 1 1 d . . . . .
H6A H 0.923656 0.040065 0.846105 0.058 Uiso 1 1 d R U . . .
H6B H 0.993556 0.179465 0.805005 0.058 Uiso 1 1 d R U . . .

loop_
_atom_site_aniso_label
_atom_site_aniso_U_11
_atom_site_aniso_U_22
_atom_site_aniso_U_33
_atom_site_aniso_U_23
_atom_site_aniso_U_13
_atom_site_aniso_U_12
C1 0.0181(7) 0.0158(7) 0.0196(7) -0.0082(6) -0.0036(5) 0.0013(5)
C2 0.0161(7) 0.0173(7) 0.0193(6) -0.0088(6) -0.0034(5) 0.0013(5)
C3 0.0180(7) 0.0189(7) 0.0180(7) -0.0082(6) -0.0034(5) 0.0015(6)
C4 0.0163(7) 0.0203(7) 0.0188(7) -0.0092(6) -0.0029(5) 0.0019(6)
N1 0.0189(6) 0.0161(6) 0.0248(6) -0.0087(5) -0.0079(5) 0.0017(5)
N2 0.0244(7) 0.0193(7) 0.0336(7) -0.0101(6) -0.0124(6) 0.0048(5)
N3 0.0247(7) 0.0204(7) 0.0364(7) -0.0099(6) -0.0149(6) 0.0054(5)
N4 0.0213(7) 0.0214(7) 0.0316(7) -0.0095(6) -0.0132(5) 0.0064(5)
N5 0.0169(6) 0.0160(6) 0.0239(6) -0.0081(5) -0.0088(5) 0.0035(5)
N6 0.0214(7) 0.0209(7) 0.0440(8) -0.0164(6) -0.0117(6) 0.0031(5)
N7 0.0248(7) 0.0211(7) 0.0478(9) -0.0164(6) -0.0119(6) 0.0023(6)
N8 0.0272(7) 0.0180(7) 0.0395(8) -0.0117(6) -0.0126(6) 0.0040(5)
N9 0.0223(7) 0.0175(6) 0.0348(7) -0.0108(6) -0.0118(6) 0.0037(5)
N10 0.0306(7) 0.0160(6) 0.0321(7) -0.0074(6) -0.0123(6) 0.0002(5)
N11 0.0347(8) 0.0185(7) 0.0377(8) -0.0087(6) -0.0146(6) -0.0024(6)
N12 0.0279(7) 0.0178(6) 0.0317(7) -0.0100(6) -0.0082(6) -0.0046(5)
N13 0.0184(6) 0.0159(6) 0.0223(6) -0.0080(5) -0.0060(5) -0.0008(5)
N14 0.0239(7) 0.0282(7) 0.0334(7) -0.0142(6) -0.0119(6) 0.0048(6)
N15 0.0242(7) 0.0321(8) 0.0328(7) -0.0133(6) -0.0099(6) 0.0092(6)
N16 0.0284(7) 0.0253(7) 0.0319(7) -0.0111(6) -0.0098(6) 0.0089(6)
N17 0.0248(7) 0.0199(6) 0.0316(7) -0.0097(6) -0.0098(6) 0.0040(5)
N18 0.0344(8) 0.0214(7) 0.0309(7) -0.0120(6) -0.0062(6) 0.0057(6)
N19 0.0222(6) 0.0233(7) 0.0289(7) -0.0145(6) -0.0073(5) 0.0046(5)
N20 0.0242(7) 0.0254(7) 0.0299(7) -0.0125(6) -0.0071(6) 0.0007(5)
N21 0.0300(8) 0.0273(7) 0.0347(8) -0.0110(6) -0.0105(6) 0.0034(6)
O1 0.0308(6) 0.0218(6) 0.0289(6) -0.0114(5) -0.0068(5) 0.0059(5)
O2 0.0562(8) 0.0222(6) 0.0272(6) -0.0127(5) -0.0139(5) 0.0101(5)
O3 0.0723(10) 0.0234(6) 0.0366(7) -0.0133(6) -0.0032(7) 0.0026(6)
O4 0.0366(7) 0.0705(10) 0.0278(6) -0.0153(7) -0.0041(5) -0.0128(7)
O5 0.0337(7) 0.0268(6) 0.0403(7) -0.0149(5) -0.0099(5) 0.0031(5)
O6 0.0425(7) 0.0284(6) 0.0421(7) -0.0166(6) 0.0055(6) 0.0017(5)

loop_
_atom_type_symbol
_atom_type_description
_atom_type_scat_dispersion_real
_atom_type_scat_dispersion_imag
_atom_type_scat_source
C C 0.0033 0.0016 'International Tables Vol C Tables 4.2.6.8 and 6.1.1.4'
H H 0.0000 0.0000 'International Tables Vol C Tables 4.2.6.8 and 6.1.1.4'
N N 0.0061 0.0033 'International Tables Vol C Tables 4.2.6.8 and 6.1.1.4'
O O 0.0106 0.0060 'International Tables Vol C Tables 4.2.6.8 and 6.1.1.4'

loop_
_geom_angle_atom_site_label_1
_geom_angle_atom_site_label_2
_geom_angle_atom_site_label_3
_geom_angle
_geom_angle_site_symmetry_1
_geom_angle_site_symmetry_3
_geom_angle_publ_flag
N1 C1 N2 131.62(13) . . ?
N1 C1 N5 122.31(12) . . ?
N2 C1 N5 106.07(12) . . ?
N6 C2 N9 113.76(13) . . ?
N6 C2 N5 121.47(13) . . ?
N9 C2 N5 124.77(13) . . ?
N10 C3 N1 131.27(13) . . ?
N10 C3 N13 106.61(12) . . ?
N1 C3 N13 122.11(12) . . ?
N17 C4 N14 114.24(13) . . ?
N17 C4 N13 125.18(13) . . ?
N14 C4 N13 120.58(13) . . ?
C1 N1 C3 116.54(12) . . ?
C1 N2 N3 106.70(12) . . ?
N4 N3 N2 112.39(12) . . ?
N3 N4 N5 105.66(12) . . ?
N4 N5 C1 109.17(11) . . ?
N4 N5 C2 118.27(11) . . ?
C1 N5 C2 132.51(12) . . ?
C2 N6 N7 103.88(12) . . ?
N8 N7 N6 109.17(12) . . ?
N7 N8 N9 110.19(12) . . ?
C2 N9 N8 103.01(12) . . ?
C3 N10 N11 106.12(12) . . ?
N12 N11 N10 112.47(12) . . ?
N11 N12 N13 106.08(12) . . ?
N12 N13 C3 108.71(11) . . ?
N12 N13 C4 118.02(12) . . ?
C3 N13 C4 133.15(12) . . ?
C4 N14 N15 103.10(13) . . ?
N16 N15 N14 109.99(13) . . ?
N15 N16 N17 109.82(12) . . ?
C4 N17 N16 102.85(12) . . ?
O1 N18 H18A 109.5 . . ?
O1 N18 H18B 109.5 . . ?
H18A N18 H18B 109.5 . . ?
O1 N18 H18C 109.5 . . ?
H18A N18 H18C 109.5 . . ?
H18B N18 H18C 109.5 . . ?
O2 N19 H19A 109.5 . . ?
O2 N19 H19B 109.5 . . ?
H19A N19 H19B 109.5 . . ?
O2 N19 H19C 109.5 . . ?
H19A N19 H19C 109.5 . . ?
H19B N19 H19C 109.5 . . ?
O3 N20 H20A 109.5 . . ?
O3 N20 H20B 109.5 . . ?
H20A N20 H20B 109.5 . . ?
O3 N20 H20C 109.5 . . ?
H20A N20 H20C 109.5 . . ?
H20B N20 H20C 109.5 . . ?
O4 N21 H21A 109.5 . . ?
O4 N21 H21B 109.5 . . ?
H21A N21 H21B 109.5 . . ?
O4 N21 H21C 109.5 . . ?
H21A N21 H21C 109.5 . . ?
H21B N21 H21C 109.5 . . ?
N19 O2 H2 102.0 . . ?
N20 O3 H3 109.5 . . ?
N21 O4 H4 109.2 . . ?
H5A O5 H5B 96.6 . . ?
H6A O6 H6B 109.2 . . ?

loop_
_geom_bond_atom_site_label_1
_geom_bond_atom_site_label_2
_geom_bond_distance
_geom_bond_site_symmetry_2
_geom_bond_publ_flag
C1 N1 1.3371(19) . ?
C1 N2 1.3408(19) . ?
C1 N5 1.3740(18) . ?
C2 N6 1.3215(19) . ?
C2 N9 1.3241(19) . ?
C2 N5 1.4016(18) . ?
C3 N10 1.3407(19) . ?
C3 N1 1.3422(18) . ?
C3 N13 1.3702(18) . ?
C4 N17 1.3216(19) . ?
C4 N14 1.3275(19) . ?
C4 N13 1.4022(19) . ?
N2 N3 1.3632(18) . ?
N3 N4 1.2787(19) . ?
N4 N5 1.3721(17) . ?
N6 N7 1.3484(18) . ?
N7 N8 1.3062(19) . ?
N8 N9 1.3525(18) . ?
N10 N11 1.3614(19) . ?
N11 N12 1.2745(19) . ?
N12 N13 1.3659(17) . ?
N14 N15 1.3417(19) . ?
N15 N16 1.308(2) . ?
N16 N17 1.3523(18) . ?
N18 O1 1.3996(17) . ?
N18 H18A 0.8900 . ?
N18 H18B 0.8900 . ?
N18 H18C 0.8900 . ?
N19 O2 1.4098(16) . ?
N19 H19A 0.8900 . ?
N19 H19B 0.8900 . ?
N19 H19C 0.8900 . ?
N20 O3 1.4024(17) . ?
N20 H20A 0.8900 . ?
N20 H20B 0.8900 . ?
N20 H20C 0.8900 . ?
N21 O4 1.4009(19) . ?
N21 H21A 0.8900 . ?
N21 H21B 0.8900 . ?
N21 H21C 0.8900 . ?
O2 H2 0.9446 . ?
O3 H3 0.8200 . ?
O4 H4 0.9600 . ?
O5 H5A 0.9186 . ?
O5 H5B 0.8631 . ?
O6 H6A 0.9084 . ?
O6 H6B 0.9530 . ?

loop_
_geom_hbond_atom_site_label_D
_geom_hbond_atom_site_label_H
_geom_hbond_atom_site_label_A
_geom_hbond_distance_DH
_geom_hbond_distance_HA
_geom_hbond_distance_DA
_geom_hbond_angle_DHA
_geom_hbond_site_symmetry_A
_geom_hbond_publ_flag
N18 H18A N2 0.89 2.39 3.1346(19) 141.1 2_667 yes
N18 H18A N10 0.89 2.33 3.0886(19) 143.8 2_667 yes
N18 H18B N7 0.89 2.33 3.138(2) 150.9 1_455 yes
N18 H18B O6 0.89 2.41 2.9573(18) 119.7 1_465 yes
N18 H18C N11 0.89 2.26 3.0222(19) 143.3 1_565 yes
N18 H18C O5 0.89 2.24 2.8822(17) 128.6 2_677 yes
N19 H19A N6 0.89 1.98 2.8504(18) 165.3 1_455 yes
N19 H19B N1 0.89 2.61 3.0671(17) 113.0 . yes
N19 H19B N4 0.89 2.64 3.0807(18) 111.6 1_455 yes
N19 H19B O2 0.89 2.15 2.8583(17) 135.9 2_667 yes
N19 H19C N9 0.89 2.07 2.9042(18) 155.3 . yes
N20 H20A N15 0.89 1.99 2.8683(19) 168.7 2_566 yes
N20 H20B N1 0.89 2.53 3.2149(18) 134.8 2_666 yes
N20 H20B N9 0.89 2.63 3.1422(19) 117.9 2_666 yes
N20 H20B N17 0.89 2.31 2.9696(19) 131.1 2_666 yes
N20 H20C N12 0.89 2.27 3.0921(19) 154.5 . yes
N20 H20C N14 0.89 2.35 2.9884(19) 129.1 . yes
N21 H21A N16 0.89 2.00 2.8655(19) 165.5 2_676 yes
N21 H21B O3 0.89 2.49 3.1539(19) 132.0 2_666 yes
N21 H21B O4 0.89 2.25 2.7813(19) 117.7 2_676 yes
N21 H21C N8 0.89 1.98 2.8229(19) 156.9 . yes
O2 H2 N18 0.94 2.49 3.3487(17) 151.4 . yes
O2 H2 O1 0.94 1.57 2.5069(15) 172.6 . yes
O3 H3 O6 0.82 1.80 2.5835(18) 159.7 1_455 yes
O4 H4 N18 0.96 2.51 3.3456(19) 145.0 . yes
O4 H4 O1 0.96 1.58 2.5290(16) 169.3 . yes
O5 H5A N3 0.92 2.00 2.8917(17) 164.4 2_767 yes
O5 H5B O1 0.86 1.84 2.6974(16) 170.7 . yes
O6 H6A O5 0.91 1.75 2.6540(17) 171.9 1_545 yes
O6 H6B N2 0.95 2.03 2.9586(17) 163.4 . yes

loop_
_geom_torsion_atom_site_label_1
_geom_torsion_atom_site_label_2
_geom_torsion_atom_site_label_3
_geom_torsion_atom_site_label_4
_geom_torsion
_geom_torsion_site_symmetry_1
_geom_torsion_site_symmetry_2
_geom_torsion_site_symmetry_3
_geom_torsion_site_symmetry_4
_geom_torsion_publ_flag
N2 C1 N1 C3 6.3(2) . . . . ?
N5 C1 N1 C3 -174.97(12) . . . . ?
N10 C3 N1 C1 2.1(2) . . . . ?
N13 C3 N1 C1 -178.65(12) . . . . ?
N1 C1 N2 N3 178.35(15) . . . . ?
N5 C1 N2 N3 -0.50(15) . . . . ?
C1 N2 N3 N4 0.15(17) . . . . ?
N2 N3 N4 N5 0.27(17) . . . . ?
N3 N4 N5 C1 -0.58(16) . . . . ?
N3 N4 N5 C2 -178.36(12) . . . . ?
N1 C1 N5 N4 -178.31(13) . . . . ?
N2 C1 N5 N4 0.67(15) . . . . ?
N1 C1 N5 C2 -1.0(2) . . . . ?
N2 C1 N5 C2 178.02(14) . . . . ?
N6 C2 N5 N4 10.60(19) . . . . ?
N9 C2 N5 N4 -169.65(13) . . . . ?
N6 C2 N5 C1 -166.56(15) . . . . ?
N9 C2 N5 C1 13.2(2) . . . . ?
N9 C2 N6 N7 0.24(17) . . . . ?
N5 C2 N6 N7 -179.99(13) . . . . ?
C2 N6 N7 N8 -0.06(17) . . . . ?
N6 N7 N8 N9 -0.12(18) . . . . ?
N6 C2 N9 N8 -0.31(17) . . . . ?
N5 C2 N9 N8 179.93(13) . . . . ?
N7 N8 N9 C2 0.25(16) . . . . ?
N1 C3 N10 N11 -179.65(15) . . . . ?
N13 C3 N10 N11 1.03(16) . . . . ?
C3 N10 N11 N12 -0.53(18) . . . . ?
N10 N11 N12 N13 -0.21(17) . . . . ?
N11 N12 N13 C3 0.87(16) . . . . ?
N11 N12 N13 C4 -175.66(13) . . . . ?
N10 C3 N13 N12 -1.19(15) . . . . ?
N1 C3 N13 N12 179.41(12) . . . . ?
N10 C3 N13 C4 174.61(14) . . . . ?
N1 C3 N13 C4 -4.8(2) . . . . ?
N17 C4 N13 N12 179.58(13) . . . . ?
N14 C4 N13 N12 0.05(19) . . . . ?
N17 C4 N13 C3 4.1(2) . . . . ?
N14 C4 N13 C3 -175.44(14) . . . . ?
N17 C4 N14 N15 0.05(17) . . . . ?
N13 C4 N14 N15 179.63(12) . . . . ?
C4 N14 N15 N16 0.05(16) . . . . ?
N14 N15 N16 N17 -0.14(17) . . . . ?
N14 C4 N17 N16 -0.13(16) . . . . ?
N13 C4 N17 N16 -179.69(13) . . . . ?
N15 N16 N17 C4 0.16(16) . . . . ?
